data_7156021
loop_
_publ_author_name
'Anitha, Mandala'
'Swamy, K. C. Kumara'

_publ_section_title
;
 Synthesis of thiazolidine-thiones, imino-thiazolidines and oxazolidines
 via the base promoted cyclisation of epoxy-sulfonamides and
 heterocumulenes.
;
_journal_issue 3
_journal_name_full 'Organic &amp; biomolecular chemistry'
_journal_page_first 402
_journal_page_last 413
_journal_paper_doi 10.1039/c7ob02915b
_journal_volume 16
_journal_year 2018
_chemical_formula_sum 'C18 H19 Cl N2 O2 S2'
_chemical_formula_weight 394.92
_space_group_crystal_system monoclinic
_space_group_IT_number 14
_space_group_name_Hall '-P 2ybc'
_space_group_name_H-M_alt 'P 1 21/c 1'
_symmetry_space_group_name_Hall '-P 2ybc'
_symmetry_space_group_name_H-M 'P 1 21/c 1'
_atom_sites_solution_hydrogens geom
_audit_creation_method SHELXL-2014/7
_audit_update_record
;
2017-09-20 deposited with the CCDC.
2017-12-05 downloaded from the CCDC.
;
_cell_angle_alpha 90
_cell_angle_beta 103.225(12)
_cell_angle_gamma 90
_cell_formula_units_Z 4
_cell_length_a 17.218(7)
_cell_length_b 7.657(3)
_cell_length_c 14.611(6)
_cell_measurement_reflns_used 3462
_cell_measurement_temperature 292(2)
_cell_measurement_theta_max 21.99
_cell_measurement_theta_min 2.43
_cell_volume 1875.2(13)
_computing_cell_refinement 'Bruker SAINT'
_computing_data_collection 'Bruker APEX2'
_computing_data_reduction 'Bruker SAINT'
_computing_molecular_graphics 'Bruker SHELXTL'
_computing_publication_material 'Bruker SHELXTL'
_computing_structure_refinement 'SHELXL-2014/7 (Sheldrick, 2014)'
_computing_structure_solution 'SHELXL-2014/7 (Sheldrick, 2014)'
_diffrn_ambient_temperature 292(2)
_diffrn_measured_fraction_theta_full 0.991
_diffrn_measured_fraction_theta_max 0.991
_diffrn_measurement_device_type 'Bruker APEX-II CCD'
_diffrn_measurement_method '\f and \w scans'
_diffrn_radiation_type MoK\a
_diffrn_radiation_wavelength 0.71073
_diffrn_reflns_av_R_equivalents 0.1759
_diffrn_reflns_av_unetI/netI 0.0937
_diffrn_reflns_Laue_measured_fraction_full 0.991
_diffrn_reflns_Laue_measured_fraction_max 0.991
_diffrn_reflns_limit_h_max 20
_diffrn_reflns_limit_h_min -20
_diffrn_reflns_limit_k_max 9
_diffrn_reflns_limit_k_min -9
_diffrn_reflns_limit_l_max 17
_diffrn_reflns_limit_l_min -16
_diffrn_reflns_number 25407
_diffrn_reflns_point_group_measured_fraction_full 0.991
_diffrn_reflns_point_group_measured_fraction_max 0.991
_diffrn_reflns_theta_full 25.000
_diffrn_reflns_theta_max 25.000
_diffrn_reflns_theta_min 2.430
_diffrn_source 'fine-focus sealed tube'
_exptl_absorpt_coefficient_mu 0.440
_exptl_crystal_colour colourless
_exptl_crystal_density_diffrn 1.399
_exptl_crystal_description blocks
_exptl_crystal_F_000 824
_exptl_crystal_recrystallization_method 'Re-crystallisation from solvent'
_exptl_crystal_size_max 0.060
_exptl_crystal_size_mid 0.050
_exptl_crystal_size_min 0.050
_refine_diff_density_max 0.299
_refine_diff_density_min -0.334
_refine_diff_density_rms 0.061
_refine_ls_extinction_method none
_refine_ls_goodness_of_fit_ref 1.009
_refine_ls_hydrogen_treatment constr
_refine_ls_matrix_type full
_refine_ls_number_parameters 229
_refine_ls_number_reflns 3274
_refine_ls_number_restraints 0
_refine_ls_restrained_S_all 1.009
_refine_ls_R_factor_all 0.1276
_refine_ls_R_factor_gt 0.0547
_refine_ls_shift/su_max 0.000
_refine_ls_shift/su_mean 0.000
_refine_ls_structure_factor_coef Fsqd
_refine_ls_weighting_details 'w=1/[\s^2^(Fo^2^)+(0.0528P)^2^+0.1817P] where P=(Fo^2^+2Fc^2^)/3'
_refine_ls_weighting_scheme calc
_refine_ls_wR_factor_gt 0.1079
_refine_ls_wR_factor_ref 0.1277
_reflns_Friedel_coverage 0.000
_reflns_number_gt 1899
_reflns_number_total 3274
_reflns_threshold_expression 'I > 2\s(I)'
_cod_data_source_file c7ob02915b2.cif
_cod_data_source_block Compound40
_cod_depositor_comments 'Adding full bibliography for 7156017--7156021.cif.'
_cod_database_code 7156021
_shelx_shelxl_version_number 2014/7
_shelx_space_group_comment
;
The symmetry employed for this shelxl refinement is uniquely defined
by the following loop, which should always be used as a source of
symmetry information in preference to the above space-group names.
They are only intended as comments.
;
_shelx_estimated_absorpt_t_min 0.974
_shelx_estimated_absorpt_t_max 0.978

loop_
_space_group_symop_operation_xyz
'x, y, z'
'-x, y+1/2, -z+1/2'
'-x, -y, -z'
'x, -y-1/2, z-1/2'

loop_
_atom_site_label
_atom_site_type_symbol
_atom_site_fract_x
_atom_site_fract_y
_atom_site_fract_z
_atom_site_U_iso_or_equiv
_atom_site_adp_type
_atom_site_occupancy
_atom_site_site_symmetry_order
_atom_site_calc_flag
_atom_site_refinement_flags_posn
_atom_site_refinement_flags_adp
S1 S 0.39393(5) 0.69908(11) 0.35141(6) 0.0357(3) Uani 1 1 d . .
S2 S 0.38474(6) 0.19184(11) 0.45635(7) 0.0459(3) Uani 1 1 d . .
Cl1 Cl 0.03872(6) 0.82694(18) 0.14881(10) 0.0922(5) Uani 1 1 d . .
O1 O 0.40564(13) 0.7927(3) 0.43780(17) 0.0434(7) Uani 1 1 d . .
O2 O 0.44860(15) 0.7279(3) 0.29282(18) 0.0526(7) Uani 1 1 d . .
N1 N 0.39801(15) 0.4856(3) 0.3721(2) 0.0342(7) Uani 1 1 d . .
N2 N 0.30386(18) 0.4933(4) 0.4649(2) 0.0442(8) Uani 1 1 d . .
C9 C 0.3558(2) 0.4086(4) 0.4340(2) 0.0322(8) Uani 1 1 d . .
C10 C 0.2628(2) 0.4101(4) 0.5257(3) 0.0363(9) Uani 1 1 d . .
C6 C 0.2692(2) 0.6943(4) 0.1936(3) 0.0420(10) Uani 1 1 d . .
C1 C 0.2949(2) 0.7341(4) 0.2895(2) 0.0321(8) Uani 1 1 d . .
C13 C 0.1765(2) 0.2665(4) 0.6489(3) 0.0468(10) Uani 1 1 d . .
C2 C 0.2432(2) 0.8030(4) 0.3389(3) 0.0398(9) Uani 1 1 d . .
H2 H 0.2630 0.8312 0.4019 0.048 Uiso 1 1 calc R U
C11 C 0.2990(2) 0.3770(5) 0.6183(3) 0.0475(10) Uani 1 1 d . .
H11 H 0.3528 0.4024 0.6405 0.057 Uiso 1 1 calc R U
C7 C 0.4673(2) 0.3834(4) 0.3601(3) 0.0501(11) Uani 1 1 d . .
H7A H 0.5149 0.4193 0.4057 0.060 Uiso 1 1 calc R U
H7B H 0.4762 0.4001 0.2975 0.060 Uiso 1 1 calc R U
C4 C 0.1384(2) 0.7959(5) 0.2051(3) 0.0534(11) Uani 1 1 d . .
C8 C 0.4486(2) 0.1958(4) 0.3749(3) 0.0404(9) Uani 1 1 d . .
H8A H 0.4973 0.1314 0.4002 0.048 Uiso 1 1 calc R U
H8B H 0.4219 0.1427 0.3158 0.048 Uiso 1 1 calc R U
C3 C 0.1632(2) 0.8329(4) 0.3001(3) 0.0456(10) Uani 1 1 d . .
C12 C 0.2563(2) 0.3070(5) 0.6780(3) 0.0492(10) Uani 1 1 d . .
H12 H 0.2821 0.2861 0.7403 0.059 Uiso 1 1 calc R U
C16 C 0.3200(3) 0.6192(5) 0.1324(3) 0.0585(11) Uani 1 1 d . .
H16A H 0.3496 0.7113 0.1114 0.088 Uiso 1 1 calc R U
H16B H 0.2865 0.5630 0.0789 0.088 Uiso 1 1 calc R U
H16C H 0.3563 0.5354 0.1676 0.088 Uiso 1 1 calc R U
C5 C 0.1886(3) 0.7294(5) 0.1539(3) 0.0538(11) Uani 1 1 d . .
H5 H 0.1686 0.7065 0.0903 0.065 Uiso 1 1 calc R U
C15 C 0.1824(2) 0.3746(6) 0.4964(3) 0.0592(12) Uani 1 1 d . .
H15 H 0.1558 0.3999 0.4349 0.071 Uiso 1 1 calc R U
C14 C 0.1415(2) 0.3022(6) 0.5572(3) 0.0666(13) Uani 1 1 d . .
H14 H 0.0876 0.2764 0.5351 0.080 Uiso 1 1 calc R U
C17 C 0.1085(2) 0.8979(6) 0.3597(3) 0.0777(14) Uani 1 1 d . .
H17A H 0.0706 0.9781 0.3238 0.117 Uiso 1 1 calc R U
H17B H 0.1394 0.9563 0.4142 0.117 Uiso 1 1 calc R U
H17C H 0.0808 0.8009 0.3791 0.117 Uiso 1 1 calc R U
C18 C 0.1302(3) 0.1921(5) 0.7158(3) 0.0768(14) Uani 1 1 d . .
H18A H 0.1663 0.1622 0.7740 0.115 Uiso 1 1 calc R U
H18B H 0.1021 0.0893 0.6887 0.115 Uiso 1 1 calc R U
H18C H 0.0926 0.2773 0.7272 0.115 Uiso 1 1 calc R U

loop_
_atom_site_aniso_label
_atom_site_aniso_U_11
_atom_site_aniso_U_22
_atom_site_aniso_U_33
_atom_site_aniso_U_23
_atom_site_aniso_U_13
_atom_site_aniso_U_12
S1 0.0407(5) 0.0342(5) 0.0351(6) 0.0041(4) 0.0149(5) -0.0008(4)
S2 0.0536(6) 0.0350(5) 0.0548(7) 0.0099(5) 0.0240(5) 0.0098(4)
Cl1 0.0473(7) 0.1331(12) 0.0847(11) 0.0160(8) -0.0089(7) -0.0077(7)
O1 0.0509(15) 0.0389(13) 0.0377(16) -0.0092(12) 0.0046(13) 0.0028(11)
O2 0.0544(16) 0.0573(16) 0.0550(19) 0.0136(13) 0.0308(15) -0.0067(12)
N1 0.0390(16) 0.0321(15) 0.0382(19) 0.0046(13) 0.0228(16) 0.0075(13)
N2 0.0580(19) 0.0405(17) 0.044(2) 0.0102(15) 0.0323(18) 0.0117(15)
C9 0.036(2) 0.0369(19) 0.024(2) 0.0017(16) 0.0075(18) -0.0020(16)
C10 0.046(2) 0.0325(19) 0.035(3) 0.0027(17) 0.020(2) 0.0069(16)
C6 0.058(3) 0.036(2) 0.034(2) 0.0038(18) 0.016(2) -0.0030(18)
C1 0.038(2) 0.0326(18) 0.027(2) 0.0053(15) 0.0098(18) -0.0020(15)
C13 0.054(3) 0.051(2) 0.043(3) -0.0007(19) 0.028(2) -0.0021(19)
C2 0.051(2) 0.038(2) 0.031(2) 0.0038(17) 0.012(2) 0.0010(18)
C11 0.037(2) 0.059(2) 0.050(3) 0.014(2) 0.016(2) -0.0016(18)
C7 0.051(2) 0.048(2) 0.058(3) 0.003(2) 0.026(2) 0.0122(19)
C4 0.042(2) 0.060(3) 0.055(3) 0.010(2) 0.005(2) -0.005(2)
C8 0.038(2) 0.046(2) 0.039(2) -0.0028(18) 0.0143(19) 0.0113(17)
C3 0.044(2) 0.046(2) 0.048(3) 0.0109(19) 0.013(2) 0.0055(18)
C12 0.053(3) 0.060(2) 0.034(2) 0.014(2) 0.009(2) 0.006(2)
C16 0.082(3) 0.067(3) 0.032(3) -0.007(2) 0.024(2) 0.000(2)
C5 0.067(3) 0.059(3) 0.030(3) 0.0068(19) 0.000(2) -0.013(2)
C15 0.052(3) 0.100(3) 0.026(3) -0.002(2) 0.009(2) -0.005(2)
C14 0.043(2) 0.109(4) 0.050(3) -0.005(3) 0.013(2) -0.023(2)
C17 0.057(3) 0.106(4) 0.074(4) 0.009(3) 0.023(3) 0.020(3)
C18 0.088(3) 0.081(3) 0.077(4) 0.008(3) 0.050(3) -0.006(3)

loop_
_atom_type_symbol
_atom_type_description
_atom_type_scat_dispersion_real
_atom_type_scat_dispersion_imag
_atom_type_scat_source
C C 0.0033 0.0016 'International Tables Vol C Tables 4.2.6.8 and 6.1.1.4'
H H 0.0000 0.0000 'International Tables Vol C Tables 4.2.6.8 and 6.1.1.4'
N N 0.0061 0.0033 'International Tables Vol C Tables 4.2.6.8 and 6.1.1.4'
O O 0.0106 0.0060 'International Tables Vol C Tables 4.2.6.8 and 6.1.1.4'
S S 0.1246 0.1234 'International Tables Vol C Tables 4.2.6.8 and 6.1.1.4'
Cl Cl 0.1484 0.1585 'International Tables Vol C Tables 4.2.6.8 and 6.1.1.4'

loop_
_geom_angle_atom_site_label_1
_geom_angle_atom_site_label_2
_geom_angle_atom_site_label_3
_geom_angle
O1 S1 O2 118.33(15)
O1 S1 N1 110.03(14)
O2 S1 N1 104.76(14)
O1 S1 C1 107.62(15)
O2 S1 C1 111.30(16)
N1 S1 C1 103.85(14)
C9 S2 C8 92.97(16)
C9 N1 C7 113.9(3)
C9 N1 S1 121.4(2)
C7 N1 S1 120.3(2)
C9 N2 C10 119.4(3)
N2 C9 N1 121.6(3)
N2 C9 S2 127.9(3)
N1 C9 S2 110.5(2)
C11 C10 C15 117.7(4)
C11 C10 N2 121.5(3)
C15 C10 N2 120.5(4)
C5 C6 C1 115.3(4)
C5 C6 C16 118.9(4)
C1 C6 C16 125.8(3)
C2 C1 C6 121.0(3)
C2 C1 S1 117.2(3)
C6 C1 S1 121.8(3)
C14 C13 C12 116.4(4)
C14 C13 C18 122.1(4)
C12 C13 C18 121.5(4)
C1 C2 C3 123.6(4)
C1 C2 H2 118.2
C3 C2 H2 118.2
C12 C11 C10 120.6(4)
C12 C11 H11 119.7
C10 C11 H11 119.7
N1 C7 C8 106.6(3)
N1 C7 H7A 110.4
C8 C7 H7A 110.4
N1 C7 H7B 110.4
C8 C7 H7B 110.4
H7A C7 H7B 108.6
C5 C4 C3 122.5(4)
C5 C4 Cl1 118.1(3)
C3 C4 Cl1 119.3(4)
C7 C8 S2 107.2(2)
C7 C8 H8A 110.3
S2 C8 H8A 110.3
C7 C8 H8B 110.3
S2 C8 H8B 110.3
H8A C8 H8B 108.5
C2 C3 C4 115.2(4)
C2 C3 C17 120.9(4)
C4 C3 C17 123.9(4)
C11 C12 C13 122.2(4)
C11 C12 H12 118.9
C13 C12 H12 118.9
C6 C16 H16A 109.5
C6 C16 H16B 109.5
H16A C16 H16B 109.5
C6 C16 H16C 109.5
H16A C16 H16C 109.5
H16B C16 H16C 109.5
C4 C5 C6 122.4(4)
C4 C5 H5 118.8
C6 C5 H5 118.8
C14 C15 C10 120.4(4)
C14 C15 H15 119.8
C10 C15 H15 119.8
C13 C14 C15 122.6(4)
C13 C14 H14 118.7
C15 C14 H14 118.7
C3 C17 H17A 109.5
C3 C17 H17B 109.5
H17A C17 H17B 109.5
C3 C17 H17C 109.5
H17A C17 H17C 109.5
H17B C17 H17C 109.5
C13 C18 H18A 109.5
C13 C18 H18B 109.5
H18A C18 H18B 109.5
C13 C18 H18C 109.5
H18A C18 H18C 109.5
H18B C18 H18C 109.5

loop_
_geom_bond_atom_site_label_1
_geom_bond_atom_site_label_2
_geom_bond_distance
S1 O1 1.425(2)
S1 O2 1.427(3)
S1 N1 1.661(3)
S1 C1 1.758(3)
S2 C9 1.742(3)
S2 C8 1.795(4)
Cl1 C4 1.742(4)
N1 C9 1.412(4)
N1 C7 1.470(4)
N2 C9 1.269(4)
N2 C10 1.407(4)
C10 C11 1.378(5)
C10 C15 1.379(5)
C6 C5 1.403(5)
C6 C1 1.404(5)
C6 C16 1.500(5)
C1 C2 1.373(5)
C13 C14 1.365(5)
C13 C12 1.377(5)
C13 C18 1.508(5)
C2 C3 1.384(5)
C2 H2 0.9300
C11 C12 1.373(5)
C11 H11 0.9300
C7 C8 1.499(4)
C7 H7A 0.9700
C7 H7B 0.9700
C4 C5 1.364(6)
C4 C3 1.385(6)
C8 H8A 0.9700
C8 H8B 0.9700
C3 C17 1.505(5)
C12 H12 0.9300
C16 H16A 0.9600
C16 H16B 0.9600
C16 H16C 0.9600
C5 H5 0.9300
C15 C14 1.371(5)
C15 H15 0.9300
C14 H14 0.9300
C17 H17A 0.9600
C17 H17B 0.9600
C17 H17C 0.9600
C18 H18A 0.9600
C18 H18B 0.9600
C18 H18C 0.9600
